data_1545305
loop_
_publ_author_name
'Weil, Matthias'
'Siebert, David Chan Bodin'
'Schn\"urch, Michael'

_publ_section_title
;
 (<i>Z</i>)-4,6-Dichloro-<i>N</i>-(4-chlorophenyl)quinoline-3-carbimidoyl
 chloride
;
_journal_coeditor_code BT4044
_journal_issue 2
_journal_name_full IUCrData
_journal_page_first x170274
_journal_paper_doi 10.1107/S2414314617002747
_journal_volume 2
_journal_year 2017
_chemical_formula_moiety 'C16 H8 Cl4 N2'
_chemical_formula_sum 'C16 H8 Cl4 N2'
_chemical_formula_weight 370.04
_chemical_name_systematic
;
(<i>Z</i>)-4,6-Dichloro-<i>N</i>-(4-chlorophenyl)quinoline-3-carbimidoyl
chloride
;
_space_group_crystal_system triclinic
_space_group_IT_number 2
_space_group_name_Hall '-P 1'
_space_group_name_H-M_alt 'P -1'
_symmetry_space_group_name_Hall '-P 1'
_symmetry_space_group_name_H-M 'P -1'
_atom_sites_solution_hydrogens geom
_audit_creation_method SHELXL-2014/7
_cell_angle_alpha 64.259(4)
_cell_angle_beta 72.322(5)
_cell_angle_gamma 64.093(4)
_cell_formula_units_Z 2
_cell_length_a 9.2595(14)
_cell_length_b 9.9204(15)
_cell_length_c 10.1731(15)
_cell_measurement_reflns_used 9901
_cell_measurement_temperature 100(2)
_cell_measurement_theta_max 29.906
_cell_measurement_theta_min 2.245
_cell_volume 749.6(2)
_computing_cell_refinement
;
SAINT (Bruker, 2015)
;
_computing_data_collection
;
APEX3 (Bruker, 2015)
;
_computing_data_reduction
;
SAINT (Bruker, 2015)
;
_computing_molecular_graphics
;
XP (Sheldrick, 2008) and Mercury (Macrae <i>et al.</i>, 2006)
;
_computing_publication_material
;
publCIF (Westrip, 2010)
;
_computing_structure_refinement
;
SHELXL2014 (Sheldrick, 2015b)
;
_computing_structure_solution
;
SHELXT (Sheldrick, 2015a)
;
_diffrn_ambient_temperature 100(2)
_diffrn_measured_fraction_theta_full 1.000
_diffrn_measured_fraction_theta_max 0.997
_diffrn_measurement_device_type 'Bruker APEXII CCD'
_diffrn_measurement_method '\w- and \f-scans'
_diffrn_radiation_type MoK\a
_diffrn_radiation_wavelength 0.71073
_diffrn_reflns_av_R_equivalents 0.0328
_diffrn_reflns_limit_h_max 13
_diffrn_reflns_limit_h_min -12
_diffrn_reflns_limit_k_max 13
_diffrn_reflns_limit_k_min -13
_diffrn_reflns_limit_l_max 14
_diffrn_reflns_limit_l_min -14
_diffrn_reflns_number 26858
_diffrn_reflns_theta_full 25.242
_diffrn_reflns_theta_max 29.956
_diffrn_reflns_theta_min 2.245
_exptl_absorpt_coefficient_mu 0.784
_exptl_absorpt_correction_T_max .746
_exptl_absorpt_correction_T_min .689
_exptl_absorpt_correction_type multi-scan
_exptl_absorpt_process_details
;
(<i>SADABS</i>; Bruker, 2015)
;
_exptl_crystal_colour 'light yellow'
_exptl_crystal_density_diffrn 1.639
_exptl_crystal_description plate
_exptl_crystal_F_000 372
_exptl_crystal_size_max 0.300
_exptl_crystal_size_mid 0.200
_exptl_crystal_size_min 0.050
_refine_diff_density_max 0.457
_refine_diff_density_min -0.204
_refine_ls_extinction_method none
_refine_ls_goodness_of_fit_ref 1.038
_refine_ls_hydrogen_treatment constr
_refine_ls_matrix_type full
_refine_ls_number_parameters 199
_refine_ls_number_reflns 4335
_refine_ls_number_restraints 0
_refine_ls_restrained_S_all 1.038
_refine_ls_R_factor_all 0.0315
_refine_ls_R_factor_gt 0.0247
_refine_ls_shift/su_max 0.001
_refine_ls_shift/su_mean 0.000
_refine_ls_structure_factor_coef Fsqd
_refine_ls_weighting_details 'w=1/[\s^2^(Fo^2^)+(0.0357P)^2^+0.2338P] where P=(Fo^2^+2Fc^2^)/3'
_refine_ls_weighting_scheme calc
_refine_ls_wR_factor_gt 0.0649
_refine_ls_wR_factor_ref 0.0683
_reflns_number_gt 3750
_reflns_number_total 4335
_reflns_threshold_expression 'I > 2\s(I)'
_cod_data_source_file bt4044sup1.cif
_cod_data_source_block I
_cod_database_code 1545305
_shelx_space_group_comment
;
The symmetry employed for this shelxl refinement is uniquely defined
by the following loop, which should always be used as a source of
symmetry information in preference to the above space-group names.
They are only intended as comments.
;
_shelx_estimated_absorpt_t_min 0.799
_shelx_estimated_absorpt_t_max 0.962

loop_
_space_group_symop_operation_xyz
'x, y, z'
'-x, -y, -z'

loop_
_atom_site_type_symbol
_atom_site_label
_atom_site_fract_x
_atom_site_fract_y
_atom_site_fract_z
_atom_site_U_iso_or_equiv
_atom_site_adp_type
_atom_site_calc_flag
_atom_site_occupancy
Cl Cl2 0.47318(3) 0.78291(3) 0.06212(3) 0.02002(7) Uani d 1
Cl Cl3 0.44918(4) 0.43177(3) 0.18302(3) 0.01907(7) Uani d 1
Cl Cl4 0.82948(4) -0.21042(3) 0.69589(3) 0.02329(8) Uani d 1
Cl Cl1 0.10737(4) 1.41289(3) -0.17857(4) 0.02702(8) Uani d 1
N N2 0.36407(12) 0.44659(11) 0.45370(11) 0.01588(19) Uani d 1
N N1 -0.03955(12) 0.86631(12) 0.30708(11) 0.0181(2) Uani d 1
C C8 0.23627(14) 0.68779(13) 0.26551(12) 0.0139(2) Uani d 1
C C5 0.15842(13) 0.96888(12) 0.11060(12) 0.0136(2) Uani d 1
C C10 0.34979(13) 0.52050(13) 0.31946(12) 0.0140(2) Uani d 1
C C4 0.00070(14) 0.98888(13) 0.19243(13) 0.0154(2) Uani d 1
C C11 0.47579(14) 0.28773(13) 0.50743(12) 0.0144(2) Uani d 1
C C9 0.07433(14) 0.72394(14) 0.34052(13) 0.0172(2) Uani d 1
H H9 0.0469 0.6389 0.4204 0.021 Uiso calc 1
C C12 0.64151(15) 0.25868(14) 0.47403(13) 0.0178(2) Uani d 1
H H12 0.6800 0.3437 0.4112 0.021 Uiso calc 1
C C7 0.27708(13) 0.81186(13) 0.15223(12) 0.0132(2) Uani d 1
C C13 0.75057(15) 0.10521(14) 0.53263(14) 0.0186(2) Uani d 1
H H13 0.8639 0.0846 0.5109 0.022 Uiso calc 1
C C1 0.06808(15) 1.24874(13) -0.03627(13) 0.0186(2) Uani d 1
C C2 -0.08890(15) 1.27159(14) 0.04404(14) 0.0195(2) Uani d 1
H H2 -0.1711 1.3749 0.0209 0.023 Uiso calc 1
C C14 0.69239(14) -0.01764(13) 0.62317(13) 0.0166(2) Uani d 1
C C3 -0.12176(14) 1.14356(14) 0.15572(14) 0.0186(2) Uani d 1
H H3 -0.2278 1.1582 0.2094 0.022 Uiso calc 1
C C6 0.19062(14) 1.10229(13) -0.00598(13) 0.0159(2) Uani d 1
H H6 0.2954 1.0902 -0.0621 0.019 Uiso calc 1
C C15 0.52756(15) 0.00998(14) 0.65689(13) 0.0191(2) Uani d 1
H H15 0.4897 -0.0757 0.7184 0.023 Uiso calc 1
C C16 0.41786(15) 0.16421(13) 0.59996(13) 0.0179(2) Uani d 1
H H16 0.3045 0.1851 0.6240 0.021 Uiso calc 1

loop_
_atom_site_aniso_label
_atom_site_aniso_U_11
_atom_site_aniso_U_22
_atom_site_aniso_U_33
_atom_site_aniso_U_12
_atom_site_aniso_U_13
_atom_site_aniso_U_23
Cl2 0.01386(13) 0.01335(12) 0.02513(15) -0.00307(10) 0.00064(10) -0.00410(10)
Cl3 0.02500(15) 0.01218(12) 0.01400(13) -0.00016(10) -0.00392(10) -0.00510(10)
Cl4 0.02391(15) 0.01314(13) 0.02437(15) 0.00239(10) -0.01131(12) -0.00309(11)
Cl1 0.03162(17) 0.01036(12) 0.03095(17) -0.00513(11) -0.01023(13) 0.00125(11)
N2 0.0173(5) 0.0109(4) 0.0146(5) -0.0015(3) -0.0033(4) -0.0031(3)
N1 0.0156(5) 0.0163(5) 0.0182(5) -0.0027(4) -0.0028(4) -0.0051(4)
C8 0.0153(5) 0.0107(4) 0.0132(5) -0.0019(4) -0.0037(4) -0.0038(4)
C5 0.0160(5) 0.0104(4) 0.0139(5) -0.0016(4) -0.0061(4) -0.0042(4)
C10 0.0137(5) 0.0113(4) 0.0143(5) -0.0025(4) -0.0013(4) -0.0047(4)
C4 0.0151(5) 0.0138(5) 0.0161(5) -0.0013(4) -0.0059(4) -0.0056(4)
C11 0.0181(5) 0.0107(5) 0.0109(5) -0.0010(4) -0.0043(4) -0.0033(4)
C9 0.0164(5) 0.0152(5) 0.0153(5) -0.0042(4) -0.0016(4) -0.0031(4)
C12 0.0198(6) 0.0131(5) 0.0183(5) -0.0052(4) -0.0042(4) -0.0034(4)
C7 0.0123(5) 0.0117(5) 0.0139(5) -0.0016(4) -0.0033(4) -0.0048(4)
C13 0.0159(5) 0.0167(5) 0.0212(6) -0.0026(4) -0.0059(4) -0.0061(4)
C1 0.0254(6) 0.0106(5) 0.0193(6) -0.0038(4) -0.0105(5) -0.0025(4)
C2 0.0206(6) 0.0123(5) 0.0239(6) 0.0021(4) -0.0117(5) -0.0072(4)
C14 0.0207(6) 0.0113(5) 0.0143(5) 0.0002(4) -0.0081(4) -0.0036(4)
C3 0.0154(5) 0.0163(5) 0.0218(6) 0.0009(4) -0.0065(4) -0.0087(4)
C6 0.0179(5) 0.0117(5) 0.0168(5) -0.0035(4) -0.0050(4) -0.0040(4)
C15 0.0228(6) 0.0128(5) 0.0160(5) -0.0050(4) -0.0033(4) -0.0012(4)
C16 0.0172(5) 0.0142(5) 0.0160(5) -0.0028(4) -0.0024(4) -0.0027(4)

loop_
_atom_type_symbol
_atom_type_description
_atom_type_scat_dispersion_real
_atom_type_scat_dispersion_imag
_atom_type_scat_source
C C 0.0033 0.0016 'International Tables Vol C Tables 4.2.6.8 and 6.1.1.4'
H H 0.0000 0.0000 'International Tables Vol C Tables 4.2.6.8 and 6.1.1.4'
N N 0.0061 0.0033 'International Tables Vol C Tables 4.2.6.8 and 6.1.1.4'
Cl Cl 0.1484 0.1585 'International Tables Vol C Tables 4.2.6.8 and 6.1.1.4'

loop_
_geom_angle_atom_site_label_1
_geom_angle_atom_site_label_2
_geom_angle_atom_site_label_3
_geom_angle
C10 N2 C11 122.47(10)
C9 N1 C4 117.52(10)
C7 C8 C9 117.66(10)
C7 C8 C10 124.91(10)
C9 C8 C10 117.38(10)
C6 C5 C4 119.79(10)
C6 C5 C7 123.51(10)
C4 C5 C7 116.71(10)
N2 C10 C8 121.50(10)
N2 C10 Cl3 123.61(9)
C8 C10 Cl3 114.73(8)
N1 C4 C5 123.25(10)
N1 C4 C3 117.90(11)
C5 C4 C3 118.85(10)
C12 C11 C16 120.60(10)
C12 C11 N2 119.73(10)
C16 C11 N2 119.57(10)
N1 C9 C8 124.64(11)
N1 C9 H9 117.7
C8 C9 H9 117.7
C13 C12 C11 119.87(11)
C13 C12 H12 120.1
C11 C12 H12 120.1
C8 C7 C5 120.21(10)
C8 C7 Cl2 121.19(8)
C5 C7 Cl2 118.57(8)
C14 C13 C12 119.30(11)
C14 C13 H13 120.4
C12 C13 H13 120.4
C6 C1 C2 122.32(11)
C6 C1 Cl1 119.01(10)
C2 C1 Cl1 118.67(9)
C3 C2 C1 119.32(10)
C3 C2 H2 120.3
C1 C2 H2 120.3
C15 C14 C13 121.29(10)
C15 C14 Cl4 119.47(9)
C13 C14 Cl4 119.25(9)
C2 C3 C4 120.85(11)
C2 C3 H3 119.6
C4 C3 H3 119.6
C1 C6 C5 118.87(11)
C1 C6 H6 120.6
C5 C6 H6 120.6
C14 C15 C16 119.52(11)
C14 C15 H15 120.2
C16 C15 H15 120.2
C15 C16 C11 119.41(11)
C15 C16 H16 120.3
C11 C16 H16 120.3

loop_
_geom_bond_atom_site_label_1
_geom_bond_atom_site_label_2
_geom_bond_distance
Cl2 C7 1.7268(12)
Cl3 C10 1.7680(11)
Cl4 C14 1.7424(11)
Cl1 C1 1.7407(12)
N2 C10 1.2551(15)
N2 C11 1.4224(13)
N1 C9 1.3121(14)
N1 C4 1.3704(15)
C8 C7 1.3768(15)
C8 C9 1.4255(16)
C8 C10 1.4817(14)
C5 C6 1.4190(15)
C5 C4 1.4202(16)
C5 C7 1.4237(14)
C4 C3 1.4209(15)
C11 C12 1.3911(17)
C11 C16 1.3933(16)
C9 H9 0.9500
C12 C13 1.3881(15)
C12 H12 0.9500
C13 C14 1.3861(17)
C13 H13 0.9500
C1 C6 1.3698(15)
C1 C2 1.4083(18)
C2 C3 1.3678(17)
C2 H2 0.9500
C14 C15 1.3858(17)
C3 H3 0.9500
C6 H6 0.9500
C15 C16 1.3920(15)
C15 H15 0.9500
C16 H16 0.9500

loop_
_geom_hbond_atom_site_label_D
_geom_hbond_atom_site_label_H
_geom_hbond_atom_site_label_A
_geom_hbond_site_symmetry_A
_geom_hbond_distance_DH
_geom_hbond_distance_HA
_geom_hbond_distance_DA
_geom_hbond_angle_DHA
C16 H16 N1 2_566 0.95 2.55 3.453(2) 159

_cod_database_fobs_code 1545305
